data_7019053
loop_
_publ_author_name
'S\"anger, Inge'
'K\"uckmann, Theresa I'
'Dornhaus, Franz'
'Bolte, Michael'
'Wagner, Matthias'
'Lerner, Hans-Wolfram'

_publ_section_title
;
 The inverse sandwich complex [(K(18-crown-6))(2)Cp][CpFe(CO)(2)] -
 unpredictable redox reactions of [CpFe(CO)(2)]I with the silanides
 Na[SiRtBu(2)] (R = Me, tBu) and the isoelectronic phosphanyl borohydride
 K[PtBu(2)BH(3)].
;
_journal_issue 22
_journal_name_full 'Dalton transactions (Cambridge, England : 2003)'
_journal_page_first 6671
_journal_page_last 6676
_journal_paper_doi 10.1039/c2dt00031h
_journal_volume 41
_journal_year 2012
_chemical_formula_moiety 'C12 H24 K O6, C7 H5 Fe O2'
_chemical_formula_sum 'C19 H29 Fe K O8'
_chemical_formula_weight 480.37
_chemical_name_systematic ?
_space_group_IT_number 33
_symmetry_cell_setting orthorhombic
_symmetry_space_group_name_Hall 'P 2c -2n'
_symmetry_space_group_name_H-M 'P n a 21'
_atom_sites_solution_hydrogens geom
_atom_sites_solution_primary direct
_atom_sites_solution_secondary difmap
_audit_creation_method SHELXL-97
_cell_angle_alpha 90.00
_cell_angle_beta 90.00
_cell_angle_gamma 90.00
_cell_formula_units_Z 4
_cell_length_a 14.9080(5)
_cell_length_b 10.4189(4)
_cell_length_c 14.3622(6)
_cell_measurement_reflns_used 22927
_cell_measurement_temperature 173(2)
_cell_measurement_theta_max 26.0
_cell_measurement_theta_min 3.4
_cell_volume 2230.81(15)
_computing_cell_refinement 'X-Area (Stoe & Cie, 2001)'
_computing_data_collection 'X-Area (Stoe & Cie, 2001)'
_computing_data_reduction 'X-Area (Stoe & Cie, 2001)'
_computing_molecular_graphics 'XP (Sheldrick, 2008)'
_computing_publication_material SHELXL97
_computing_structure_refinement 'SHELXL97 (Sheldrick, 2008) '
_computing_structure_solution 'SHELXS97 (Sheldrick, 2008) '
_diffrn_ambient_temperature 173(2)
_diffrn_measured_fraction_theta_full 0.997
_diffrn_measured_fraction_theta_max 0.987
_diffrn_measurement_device_type 'STOE IPDS II two-circle-diffractometer'
_diffrn_measurement_method \w
_diffrn_radiation_monochromator graphite
_diffrn_radiation_source 'fine-focus sealed tube'
_diffrn_radiation_type MoK\a
_diffrn_radiation_wavelength 0.71073
_diffrn_reflns_av_R_equivalents 0.0770
_diffrn_reflns_av_sigmaI/netI 0.0426
_diffrn_reflns_limit_h_max 18
_diffrn_reflns_limit_h_min -16
_diffrn_reflns_limit_k_max 12
_diffrn_reflns_limit_k_min -12
_diffrn_reflns_limit_l_max 17
_diffrn_reflns_limit_l_min -17
_diffrn_reflns_number 26783
_diffrn_reflns_theta_full 25.00
_diffrn_reflns_theta_max 25.67
_diffrn_reflns_theta_min 3.36
_diffrn_standards_number 0
_exptl_absorpt_coefficient_mu 0.903
_exptl_absorpt_correction_T_max 0.8192
_exptl_absorpt_correction_T_min 0.7861
_exptl_absorpt_correction_type multi-scan
_exptl_absorpt_process_details 'MULABS (Spek, 2003; Blessing, 1995)'
_exptl_crystal_colour red
_exptl_crystal_density_diffrn 1.430
_exptl_crystal_density_method 'not measured'
_exptl_crystal_description block
_exptl_crystal_F_000 1008
_exptl_crystal_size_max 0.28
_exptl_crystal_size_mid 0.26
_exptl_crystal_size_min 0.23
_refine_diff_density_max 0.172
_refine_diff_density_min -0.162
_refine_diff_density_rms 0.039
_refine_ls_abs_structure_details 'Flack H D (1983), Acta Cryst. A39, 876-881'
_refine_ls_abs_structure_Flack 0.068(14)
_refine_ls_extinction_coef 0.0045(4)
_refine_ls_extinction_expression Fc^*^=kFc[1+0.001xFc^2^\l^3^/sin(2\q)]^-1/4^
_refine_ls_extinction_method SHELXL
_refine_ls_goodness_of_fit_ref 0.972
_refine_ls_hydrogen_treatment constr
_refine_ls_matrix_type full
_refine_ls_number_parameters 263
_refine_ls_number_reflns 4176
_refine_ls_number_restraints 1
_refine_ls_restrained_S_all 0.972
_refine_ls_R_factor_all 0.0311
_refine_ls_R_factor_gt 0.0267
_refine_ls_shift/su_max 0.001
_refine_ls_shift/su_mean 0.000
_refine_ls_structure_factor_coef Fsqd
_refine_ls_weighting_details 'calc w=1/[\s^2^(Fo^2^)+(0.0272P)^2^] where P=(Fo^2^+2Fc^2^)/3'
_refine_ls_weighting_scheme calc
_refine_ls_wR_factor_gt 0.0554
_refine_ls_wR_factor_ref 0.0565
_reflns_number_gt 3843
_reflns_number_total 4176
_reflns_threshold_expression I>2\s(I)
_cod_data_source_file c2dt00031h.txt
_cod_data_source_block wa1065
_cod_depositor_comments
;
The following automatic conversions were performed:

'_symmetry_cell_setting' value 'Orthorhombic' changed to
'orthorhombic' according to
/home/saulius/struct/CIF-dictionaries/cif_core.dic dictionary named
'cif_core.dic' version 2.4.1 from 2010-06-29.

Automatic conversion script
Id: cif_fix_values 1715 2011-07-08 13:25:40Z adriana 
;
_cod_original_sg_symbol_H-M Pna21
_cod_database_code 7019053

loop_
_symmetry_equiv_pos_as_xyz
'x, y, z'
'-x, -y, z+1/2'
'x+1/2, -y+1/2, z'
'-x+1/2, y+1/2, z+1/2'

loop_
_atom_site_label
_atom_site_type_symbol
_atom_site_fract_x
_atom_site_fract_y
_atom_site_fract_z
_atom_site_U_iso_or_equiv
_atom_site_adp_type
_atom_site_occupancy
_atom_site_symmetry_multiplicity
_atom_site_calc_flag
_atom_site_refinement_flags
Fe1 Fe 0.262786(16) 0.49599(3) 0.50830(3) 0.02831(8) Uani 1 1 d .
K1 K 0.43705(3) 0.72976(4) 0.48530(3) 0.03177(11) Uani 1 1 d .
C1 C 0.35577(15) 0.4024(2) 0.52632(17) 0.0351(5) Uani 1 1 d .
O1 O 0.41990(12) 0.33772(17) 0.53667(15) 0.0531(5) Uani 1 1 d .
C2 C 0.28446(14) 0.5790(2) 0.60926(17) 0.0326(5) Uani 1 1 d .
O2 O 0.30135(12) 0.63743(18) 0.67775(13) 0.0469(4) Uani 1 1 d .
C11 C 0.21317(18) 0.4043(2) 0.38988(17) 0.0415(6) Uani 1 1 d .
H11 H 0.2388 0.3285 0.3646 0.050 Uiso 1 1 calc R
C12 C 0.14429(18) 0.4087(3) 0.4571(2) 0.0494(7) Uani 1 1 d .
H12 H 0.1144 0.3371 0.4837 0.059 Uiso 1 1 calc R
C13 C 0.12806(18) 0.5383(3) 0.4772(2) 0.0540(7) Uani 1 1 d .
H13 H 0.0862 0.5700 0.5214 0.065 Uiso 1 1 calc R
C14 C 0.1852(2) 0.6141(3) 0.41990(19) 0.0494(7) Uani 1 1 d .
H14 H 0.1872 0.7052 0.4183 0.059 Uiso 1 1 calc R
C15 C 0.2379(2) 0.5310(3) 0.36633(18) 0.0450(6) Uani 1 1 d .
H15 H 0.2822 0.5554 0.3222 0.054 Uiso 1 1 calc R
O21 O 0.46835(11) 0.65198(16) 0.29748(11) 0.0379(4) Uani 1 1 d .
C22 C 0.4542(2) 0.7456(3) 0.22655(17) 0.0489(7) Uani 1 1 d .
H22A H 0.4465 0.7024 0.1657 0.059 Uiso 1 1 calc R
H22B H 0.5071 0.8028 0.2224 0.059 Uiso 1 1 calc R
C23 C 0.3729(2) 0.8226(3) 0.24853(17) 0.0493(7) Uani 1 1 d .
H23A H 0.3601 0.8835 0.1973 0.059 Uiso 1 1 calc R
H23B H 0.3204 0.7655 0.2563 0.059 Uiso 1 1 calc R
O24 O 0.38967(11) 0.89069(17) 0.33235(11) 0.0389(4) Uani 1 1 d .
C25 C 0.32075(19) 0.9804(2) 0.35373(18) 0.0420(6) Uani 1 1 d .
H25A H 0.2641 0.9346 0.3675 0.050 Uiso 1 1 calc R
H25B H 0.3104 1.0380 0.2999 0.050 Uiso 1 1 calc R
C26 C 0.34921(19) 1.0568(2) 0.43634(19) 0.0413(6) Uani 1 1 d .
H26A H 0.4092 1.0945 0.4252 0.050 Uiso 1 1 calc R
H26B H 0.3063 1.1277 0.4473 0.050 Uiso 1 1 calc R
O27 O 0.35198(10) 0.97492(13) 0.51534(14) 0.0353(3) Uani 1 1 d .
C28 C 0.37610(19) 1.0453(2) 0.59716(18) 0.0404(6) Uani 1 1 d .
H28A H 0.3274 1.1054 0.6141 0.049 Uiso 1 1 calc R
H28B H 0.4312 1.0957 0.5855 0.049 Uiso 1 1 calc R
C29 C 0.39169(17) 0.9518(2) 0.67492(17) 0.0380(6) Uani 1 1 d .
H29A H 0.3998 0.9984 0.7344 0.046 Uiso 1 1 calc R
H29B H 0.3395 0.8937 0.6813 0.046 Uiso 1 1 calc R
O30 O 0.46994(11) 0.88009(16) 0.65357(11) 0.0370(4) Uani 1 1 d .
C31 C 0.49539(16) 0.7993(3) 0.72953(15) 0.0402(6) Uani 1 1 d .
H31A H 0.4471 0.7367 0.7429 0.048 Uiso 1 1 calc R
H31B H 0.5056 0.8516 0.7861 0.048 Uiso 1 1 calc R
C32 C 0.57921(15) 0.7308(3) 0.70320(16) 0.0429(6) Uani 1 1 d .
H32A H 0.6262 0.7936 0.6861 0.052 Uiso 1 1 calc R
H32B H 0.6012 0.6795 0.7566 0.052 Uiso 1 1 calc R
O33 O 0.56092(10) 0.64894(16) 0.62656(11) 0.0366(4) Uani 1 1 d .
C34 C 0.63926(16) 0.5823(3) 0.59582(18) 0.0400(6) Uani 1 1 d .
H34A H 0.6651 0.5321 0.6478 0.048 Uiso 1 1 calc R
H34B H 0.6850 0.6445 0.5742 0.048 Uiso 1 1 calc R
C35 C 0.61365(15) 0.4949(2) 0.5182(2) 0.0410(5) Uani 1 1 d .
H35A H 0.6648 0.4386 0.5019 0.049 Uiso 1 1 calc R
H35B H 0.5627 0.4401 0.5373 0.049 Uiso 1 1 calc R
O36 O 0.58897(12) 0.57065(15) 0.43976(11) 0.0366(4) Uani 1 1 d .
C37 C 0.56426(18) 0.4925(2) 0.36247(17) 0.0417(6) Uani 1 1 d .
H37A H 0.5097 0.4425 0.3776 0.050 Uiso 1 1 calc R
H37B H 0.6132 0.4315 0.3479 0.050 Uiso 1 1 calc R
C38 C 0.54676(17) 0.5776(2) 0.28031(18) 0.0419(6) Uani 1 1 d .
H38A H 0.5987 0.6350 0.2699 0.050 Uiso 1 1 calc R
H38B H 0.5382 0.5247 0.2237 0.050 Uiso 1 1 calc R

loop_
_atom_site_aniso_label
_atom_site_aniso_U_11
_atom_site_aniso_U_22
_atom_site_aniso_U_33
_atom_site_aniso_U_23
_atom_site_aniso_U_13
_atom_site_aniso_U_12
Fe1 0.02794(13) 0.03163(13) 0.02536(13) 0.00336(13) -0.00225(16) -0.00090(12)
K1 0.0334(2) 0.0369(2) 0.0250(2) -0.0003(2) 0.0000(2) -0.00201(19)
C1 0.0375(12) 0.0315(10) 0.0362(13) 0.0019(10) -0.0076(10) -0.0045(9)
O1 0.0418(10) 0.0404(9) 0.0770(14) 0.0005(9) -0.0149(9) 0.0070(8)
C2 0.0257(11) 0.0374(12) 0.0346(13) 0.0040(10) 0.0002(9) 0.0023(9)
O2 0.0442(10) 0.0552(11) 0.0414(10) -0.0121(9) -0.0087(8) 0.0006(8)
C11 0.0477(15) 0.0409(13) 0.0358(13) -0.0052(10) -0.0099(11) 0.0069(11)
C12 0.0415(14) 0.0565(16) 0.0504(16) 0.0071(12) -0.0169(12) -0.0117(12)
C13 0.0363(13) 0.0828(19) 0.0428(15) -0.0088(14) -0.0104(11) 0.0177(12)
C14 0.0659(18) 0.0369(14) 0.0455(15) 0.0004(12) -0.0241(13) 0.0115(12)
C15 0.0556(16) 0.0534(16) 0.0259(12) 0.0065(10) -0.0073(11) -0.0005(12)
O21 0.0455(9) 0.0410(9) 0.0272(8) 0.0000(7) 0.0074(7) -0.0036(7)
C22 0.0762(19) 0.0485(15) 0.0219(10) -0.0027(11) 0.0085(12) -0.0073(13)
C23 0.0732(19) 0.0489(15) 0.0257(12) -0.0005(11) -0.0088(12) -0.0014(14)
O24 0.0443(10) 0.0466(10) 0.0258(8) -0.0007(7) -0.0007(7) 0.0030(7)
C25 0.0457(15) 0.0440(14) 0.0363(13) 0.0096(11) -0.0021(10) 0.0024(11)
C26 0.0474(15) 0.0333(13) 0.0431(15) 0.0060(11) 0.0089(12) -0.0009(11)
O27 0.0461(8) 0.0291(7) 0.0306(8) 0.0031(7) 0.0038(9) -0.0045(6)
C28 0.0534(16) 0.0308(12) 0.0371(13) -0.0042(10) 0.0094(11) -0.0054(11)
C29 0.0462(15) 0.0400(13) 0.0277(12) -0.0054(10) 0.0102(10) -0.0050(11)
O30 0.0382(9) 0.0475(10) 0.0252(8) -0.0010(7) 0.0065(6) -0.0051(7)
C31 0.0398(13) 0.0610(16) 0.0198(12) -0.0016(10) -0.0034(11) -0.0084(11)
C32 0.0300(12) 0.0702(17) 0.0286(12) -0.0029(12) -0.0051(9) -0.0071(11)
O33 0.0267(8) 0.0528(10) 0.0302(8) -0.0020(7) -0.0025(7) -0.0022(7)
C34 0.0312(13) 0.0499(15) 0.0390(14) 0.0045(11) -0.0025(10) 0.0018(11)
C35 0.0388(10) 0.0387(11) 0.0454(15) 0.0054(12) 0.0003(13) 0.0018(11)
O36 0.0401(9) 0.0355(9) 0.0341(9) -0.0053(7) 0.0022(7) -0.0035(7)
C37 0.0446(14) 0.0387(13) 0.0418(13) -0.0123(11) 0.0055(10) -0.0044(12)
C38 0.0448(14) 0.0462(14) 0.0348(13) -0.0119(11) 0.0080(11) -0.0050(11)

loop_
_atom_type_symbol
_atom_type_description
_atom_type_scat_dispersion_real
_atom_type_scat_dispersion_imag
_atom_type_scat_source
C C 0.0033 0.0016 'International Tables Vol C Tables 4.2.6.8 and 6.1.1.4'
H H 0.0000 0.0000 'International Tables Vol C Tables 4.2.6.8 and 6.1.1.4'
Fe Fe 0.3463 0.8444 'International Tables Vol C Tables 4.2.6.8 and 6.1.1.4'
K K 0.2009 0.2494 'International Tables Vol C Tables 4.2.6.8 and 6.1.1.4'
O O 0.0106 0.0060 'International Tables Vol C Tables 4.2.6.8 and 6.1.1.4'

loop_
_geom_angle_atom_site_label_1
_geom_angle_atom_site_label_2
_geom_angle_atom_site_label_3
_geom_angle
C1 Fe1 C2 90.40(11)
C1 Fe1 C11 98.59(10)
C2 Fe1 C11 169.96(10)
C1 Fe1 C13 157.35(11)
C2 Fe1 C13 104.66(11)
C11 Fe1 C13 65.44(11)
C1 Fe1 C15 112.80(12)
C2 Fe1 C15 139.74(11)
C11 Fe1 C15 39.36(10)
C13 Fe1 C15 65.76(12)
C1 Fe1 C14 149.84(12)
C2 Fe1 C14 108.46(11)
C11 Fe1 C14 65.32(10)
C13 Fe1 C14 39.45(12)
C15 Fe1 C14 38.76(11)
C1 Fe1 C12 118.84(11)
C2 Fe1 C12 131.74(11)
C11 Fe1 C12 39.17(11)
C13 Fe1 C12 38.77(12)
C15 Fe1 C12 65.84(11)
C14 Fe1 C12 65.46(11)
C1 Fe1 K1 79.28(7)
C2 Fe1 K1 66.33(8)
C11 Fe1 K1 119.60(8)
C13 Fe1 K1 122.08(9)
C15 Fe1 K1 85.45(8)
C14 Fe1 K1 86.88(8)
C12 Fe1 K1 149.98(8)
O24 K1 O21 58.65(5)
O24 K1 O33 151.20(5)
O21 K1 O33 118.65(5)
O24 K1 O36 110.98(5)
O21 K1 O36 59.59(5)
O33 K1 O36 59.07(5)
O24 K1 O27 59.05(5)
O21 K1 O27 117.69(5)
O33 K1 O27 115.91(5)
O36 K1 O27 152.74(5)
O24 K1 O30 111.31(5)
O21 K1 O30 155.01(5)
O33 K1 O30 57.62(5)
O36 K1 O30 111.36(5)
O27 K1 O30 58.34(5)
O24 K1 C2 121.77(5)
O21 K1 C2 119.29(5)
O33 K1 C2 85.54(5)
O36 K1 C2 113.07(5)
O27 K1 C2 92.16(5)
O30 K1 C2 85.65(5)
O24 K1 Fe1 106.96(4)
O21 K1 Fe1 90.73(3)
O33 K1 Fe1 101.67(4)
O36 K1 Fe1 101.54(3)
O27 K1 Fe1 105.66(3)
O30 K1 Fe1 114.24(3)
C2 K1 Fe1 28.62(4)
O1 C1 Fe1 178.6(2)
O2 C2 Fe1 178.3(2)
O2 C2 K1 93.29(15)
Fe1 C2 K1 85.05(9)
C12 C11 C15 108.9(2)
C12 C11 Fe1 71.67(15)
C15 C11 Fe1 71.02(14)
C12 C11 H11 125.6
C15 C11 H11 125.6
Fe1 C11 H11 123.4
C13 C12 C11 107.3(2)
C13 C12 Fe1 70.05(15)
C11 C12 Fe1 69.16(14)
C13 C12 H12 126.3
C11 C12 H12 126.3
Fe1 C12 H12 126.0
C12 C13 C14 108.2(2)
C12 C13 Fe1 71.18(15)
C14 C13 Fe1 70.60(15)
C12 C13 H13 125.9
C14 C13 H13 125.9
Fe1 C13 H13 123.9
C15 C14 C13 108.1(2)
C15 C14 Fe1 70.30(14)
C13 C14 Fe1 69.95(14)
C15 C14 H14 126.0
C13 C14 H14 126.0
Fe1 C14 H14 125.4
C14 C15 C11 107.5(3)
C14 C15 Fe1 70.95(15)
C11 C15 Fe1 69.62(14)
C14 C15 H15 126.3
C11 C15 H15 126.3
Fe1 C15 H15 124.8
C38 O21 C22 111.70(19)
C38 O21 K1 116.89(14)
C22 O21 K1 117.17(14)
O21 C22 C23 109.7(2)
O21 C22 H22A 109.7
C23 C22 H22A 109.7
O21 C22 H22B 109.7
C23 C22 H22B 109.7
H22A C22 H22B 108.2
O24 C23 C22 107.8(2)
O24 C23 H23A 110.1
C22 C23 H23A 110.1
O24 C23 H23B 110.1
C22 C23 H23B 110.1
H23A C23 H23B 108.5
C23 O24 C25 112.6(2)
C23 O24 K1 113.76(15)
C25 O24 K1 113.52(13)
O24 C25 C26 108.5(2)
O24 C25 H25A 110.0
C26 C25 H25A 110.0
O24 C25 H25B 110.0
C26 C25 H25B 110.0
H25A C25 H25B 108.4
O27 C26 C25 108.9(2)
O27 C26 H26A 109.9
C25 C26 H26A 109.9
O27 C26 H26B 109.9
C25 C26 H26B 109.9
H26A C26 H26B 108.3
C26 O27 C28 110.84(16)
C26 O27 K1 115.17(15)
C28 O27 K1 117.77(14)
O27 C28 C29 108.6(2)
O27 C28 H28A 110.0
C29 C28 H28A 110.0
O27 C28 H28B 110.0
C29 C28 H28B 110.0
H28A C28 H28B 108.4
O30 C29 C28 107.96(19)
O30 C29 H29A 110.1
C28 C29 H29A 110.1
O30 C29 H29B 110.1
C28 C29 H29B 110.1
H29A C29 H29B 108.4
C29 O30 C31 111.32(17)
C29 O30 K1 108.86(13)
C31 O30 K1 111.12(14)
O30 C31 C32 108.16(18)
O30 C31 H31A 110.1
C32 C31 H31A 110.1
O30 C31 H31B 110.1
C32 C31 H31B 110.1
H31A C31 H31B 108.4
O33 C32 C31 108.91(18)
O33 C32 H32A 109.9
C31 C32 H32A 109.9
O33 C32 H32B 109.9
C31 C32 H32B 109.9
H32A C32 H32B 108.3
C32 O33 C34 112.00(17)
C32 O33 K1 119.73(14)
C34 O33 K1 116.76(13)
O33 C34 C35 108.59(19)
O33 C34 H34A 110.0
C35 C34 H34A 110.0
O33 C34 H34B 110.0
C35 C34 H34B 110.0
H34A C34 H34B 108.4
O36 C35 C34 108.65(19)
O36 C35 H35A 110.0
C34 C35 H35A 110.0
O36 C35 H35B 110.0
C34 C35 H35B 110.0
H35A C35 H35B 108.3
C35 O36 C37 111.47(18)
C35 O36 K1 110.03(14)
C37 O36 K1 107.61(14)
O36 C37 C38 108.66(19)
O36 C37 H37A 110.0
C38 C37 H37A 110.0
O36 C37 H37B 110.0
C38 C37 H37B 110.0
H37A C37 H37B 108.3
O21 C38 C37 109.2(2)
O21 C38 H38A 109.8
C37 C38 H38A 109.8
O21 C38 H38B 109.8
C37 C38 H38B 109.8
H38A C38 H38B 108.3

loop_
_geom_bond_atom_site_label_1
_geom_bond_atom_site_label_2
_geom_bond_distance
Fe1 C1 1.714(2)
Fe1 C2 1.719(2)
Fe1 C11 2.086(2)
Fe1 C13 2.104(3)
Fe1 C15 2.104(2)
Fe1 C14 2.113(2)
Fe1 C12 2.119(2)
K1 O24 2.8523(17)
K1 O21 2.8549(17)
K1 O33 2.8697(16)
K1 O36 2.8819(17)
K1 O27 2.8843(15)
K1 O30 2.9214(17)
K1 C2 3.288(2)
C1 O1 1.179(3)
C2 O2 1.184(3)
C11 C12 1.410(4)
C11 C15 1.411(4)
C11 H11 0.9500
C12 C13 1.402(4)
C12 H12 0.9500
C13 C14 1.423(4)
C13 H13 0.9500
C14 C15 1.399(4)
C14 H14 0.9500
C15 H15 0.9500
O21 C38 1.424(3)
O21 C22 1.426(3)
C22 C23 1.488(4)
C22 H22A 0.9900
C22 H22B 0.9900
C23 O24 1.420(3)
C23 H23A 0.9900
C23 H23B 0.9900
O24 C25 1.423(3)
C25 C26 1.490(4)
C25 H25A 0.9900
C25 H25B 0.9900
C26 O27 1.420(3)
C26 H26A 0.9900
C26 H26B 0.9900
O27 C28 1.431(3)
C28 C29 1.499(4)
C28 H28A 0.9900
C28 H28B 0.9900
C29 O30 1.419(3)
C29 H29A 0.9900
C29 H29B 0.9900
O30 C31 1.429(3)
C31 C32 1.488(4)
C31 H31A 0.9900
C31 H31B 0.9900
C32 O33 1.419(3)
C32 H32A 0.9900
C32 H32B 0.9900
O33 C34 1.429(3)
C34 C35 1.489(4)
C34 H34A 0.9900
C34 H34B 0.9900
C35 O36 1.424(3)
C35 H35A 0.9900
C35 H35B 0.9900
O36 C37 1.425(3)
C37 C38 1.499(4)
C37 H37A 0.9900
C37 H37B 0.9900
C38 H38A 0.9900
C38 H38B 0.9900

loop_
_geom_torsion_atom_site_label_1
_geom_torsion_atom_site_label_2
_geom_torsion_atom_site_label_3
_geom_torsion_atom_site_label_4
_geom_torsion
C1 Fe1 K1 O24 138.61(9)
C2 Fe1 K1 O24 -126.18(9)
C11 Fe1 K1 O24 44.75(9)
C13 Fe1 K1 O24 -33.23(10)
C15 Fe1 K1 O24 24.36(9)
C14 Fe1 K1 O24 -14.47(9)
C12 Fe1 K1 O24 7.79(17)
C1 Fe1 K1 O21 81.30(9)
C2 Fe1 K1 O21 176.51(9)
C11 Fe1 K1 O21 -12.56(9)
C13 Fe1 K1 O21 -90.54(10)
C15 Fe1 K1 O21 -32.95(9)
C14 Fe1 K1 O21 -71.78(9)
C12 Fe1 K1 O21 -49.52(17)
C1 Fe1 K1 O33 -38.19(9)
C2 Fe1 K1 O33 57.01(9)
C11 Fe1 K1 O33 -132.05(9)
C13 Fe1 K1 O33 149.96(10)
C15 Fe1 K1 O33 -152.45(9)
C14 Fe1 K1 O33 168.73(9)
C12 Fe1 K1 O33 -169.01(17)
C1 Fe1 K1 O36 22.23(9)
C2 Fe1 K1 O36 117.44(9)
C11 Fe1 K1 O36 -71.62(9)
C13 Fe1 K1 O36 -149.61(10)
C15 Fe1 K1 O36 -92.02(9)
C14 Fe1 K1 O36 -130.84(9)
C12 Fe1 K1 O36 -108.58(17)
C1 Fe1 K1 O27 -159.61(9)
C2 Fe1 K1 O27 -64.41(9)
C11 Fe1 K1 O27 106.53(9)
C13 Fe1 K1 O27 28.54(10)
C15 Fe1 K1 O27 86.13(9)
C14 Fe1 K1 O27 47.31(9)
C12 Fe1 K1 O27 69.57(18)
C1 Fe1 K1 O30 -97.75(9)
C2 Fe1 K1 O30 -2.54(9)
C11 Fe1 K1 O30 168.39(9)
C13 Fe1 K1 O30 90.41(10)
C15 Fe1 K1 O30 148.00(9)
C14 Fe1 K1 O30 109.18(9)
C12 Fe1 K1 O30 131.44(17)
C1 Fe1 K1 C2 -95.21(12)
C11 Fe1 K1 C2 170.93(11)
C13 Fe1 K1 C2 92.95(12)
C15 Fe1 K1 C2 150.54(11)
C14 Fe1 K1 C2 111.72(11)
C12 Fe1 K1 C2 133.98(19)
C1 Fe1 C2 K1 78.11(8)
C11 Fe1 C2 K1 -128.2(6)
C13 Fe1 C2 K1 -118.99(10)
C15 Fe1 C2 K1 -49.34(17)
C14 Fe1 C2 K1 -77.95(10)
C12 Fe1 C2 K1 -151.15(11)
O24 K1 C2 O2 -115.12(14)
O21 K1 C2 O2 175.63(13)
O33 K1 C2 O2 55.12(14)
O36 K1 C2 O2 108.71(14)
O27 K1 C2 O2 -60.71(15)
O30 K1 C2 O2 -2.68(14)
Fe1 K1 C2 O2 179.6(2)
O24 K1 C2 Fe1 65.24(9)
O21 K1 C2 Fe1 -4.01(10)
O33 K1 C2 Fe1 -124.52(8)
O36 K1 C2 Fe1 -70.93(9)
O27 K1 C2 Fe1 119.65(8)
O30 K1 C2 Fe1 177.68(8)
C1 Fe1 C11 C12 125.94(16)
C2 Fe1 C11 C12 -27.4(7)
C13 Fe1 C11 C12 -37.23(17)
C15 Fe1 C11 C12 -118.3(2)
C14 Fe1 C11 C12 -80.82(18)
K1 Fe1 C11 C12 -151.56(13)
C1 Fe1 C11 C15 -115.72(17)
C2 Fe1 C11 C15 90.9(7)
C13 Fe1 C11 C15 81.11(18)
C14 Fe1 C11 C15 37.53(17)
C12 Fe1 C11 C15 118.3(2)
K1 Fe1 C11 C15 -33.22(18)
C15 C11 C12 C13 -1.7(3)
Fe1 C11 C12 C13 59.92(17)
C15 C11 C12 Fe1 -61.61(17)
C1 Fe1 C12 C13 175.45(17)
C2 Fe1 C12 C13 55.3(2)
C11 Fe1 C12 C13 -118.5(2)
C15 Fe1 C12 C13 -80.79(18)
C14 Fe1 C12 C13 -38.08(17)
K1 Fe1 C12 C13 -62.6(2)
C1 Fe1 C12 C11 -66.05(18)
C2 Fe1 C12 C11 173.82(16)
C13 Fe1 C12 C11 118.5(2)
C15 Fe1 C12 C11 37.72(16)
C14 Fe1 C12 C11 80.43(17)
K1 Fe1 C12 C11 55.9(2)
C11 C12 C13 C14 1.9(3)
Fe1 C12 C13 C14 61.23(18)
C11 C12 C13 Fe1 -59.35(17)
C1 Fe1 C13 C12 -10.4(4)
C2 Fe1 C13 C12 -140.64(17)
C11 Fe1 C13 C12 37.61(16)
C15 Fe1 C13 C12 81.01(18)
C14 Fe1 C13 C12 118.0(2)
K1 Fe1 C13 C12 148.37(14)
C1 Fe1 C13 C14 -128.4(3)
C2 Fe1 C13 C14 101.36(17)
C11 Fe1 C13 C14 -80.39(17)
C15 Fe1 C13 C14 -36.99(16)
C12 Fe1 C13 C14 -118.0(2)
K1 Fe1 C13 C14 30.37(18)
C12 C13 C14 C15 -1.4(3)
Fe1 C13 C14 C15 60.22(18)
C12 C13 C14 Fe1 -61.60(17)
C1 Fe1 C14 C15 24.3(3)
C2 Fe1 C14 C15 150.38(17)
C11 Fe1 C14 C15 -38.10(16)
C13 Fe1 C14 C15 -118.8(2)
C12 Fe1 C14 C15 -81.36(19)
K1 Fe1 C14 C15 86.61(16)
C1 Fe1 C14 C13 143.1(2)
C2 Fe1 C14 C13 -90.82(17)
C11 Fe1 C14 C13 80.70(18)
C15 Fe1 C14 C13 118.8(2)
C12 Fe1 C14 C13 37.43(16)
K1 Fe1 C14 C13 -154.59(15)
C13 C14 C15 C11 0.3(3)
Fe1 C14 C15 C11 60.33(17)
C13 C14 C15 Fe1 -60.00(18)
C12 C11 C15 C14 0.8(3)
Fe1 C11 C15 C14 -61.18(18)
C12 C11 C15 Fe1 62.02(17)
C1 Fe1 C15 C14 -167.05(17)
C2 Fe1 C15 C14 -46.5(3)
C11 Fe1 C15 C14 117.9(2)
C13 Fe1 C15 C14 37.64(18)
C12 Fe1 C15 C14 80.32(19)
K1 Fe1 C15 C14 -90.69(16)
C1 Fe1 C15 C11 75.10(17)
C2 Fe1 C15 C11 -164.36(16)
C13 Fe1 C15 C11 -80.22(18)
C14 Fe1 C15 C11 -117.9(2)
C12 Fe1 C15 C11 -37.54(16)
K1 Fe1 C15 C11 151.46(16)
O24 K1 O21 C38 145.18(16)
O33 K1 O21 C38 -1.58(16)
O36 K1 O21 C38 -2.35(14)
O27 K1 O21 C38 146.53(14)
O30 K1 O21 C38 72.6(2)
C2 K1 O21 C38 -103.41(15)
Fe1 K1 O21 C38 -105.32(15)
O24 K1 O21 C22 8.59(16)
O33 K1 O21 C22 -138.17(16)
O36 K1 O21 C22 -138.93(18)
O27 K1 O21 C22 9.94(18)
O30 K1 O21 C22 -64.0(2)
C2 K1 O21 C22 120.01(17)
Fe1 K1 O21 C22 118.09(17)
C38 O21 C22 C23 -178.8(2)
K1 O21 C22 C23 -40.1(3)
O21 C22 C23 O24 64.0(3)
C22 C23 O24 C25 172.4(2)
C22 C23 O24 K1 -56.7(2)
O21 K1 O24 C23 25.62(16)
O33 K1 O24 C23 118.91(17)
O36 K1 O24 C23 55.35(17)
O27 K1 O24 C23 -152.99(18)
O30 K1 O24 C23 179.99(16)
C2 K1 O24 C23 -81.62(18)
Fe1 K1 O24 C23 -54.58(17)
O21 K1 O24 C25 156.13(17)
O33 K1 O24 C25 -110.59(16)
O36 K1 O24 C25 -174.14(15)
O27 K1 O24 C25 -22.48(15)
O30 K1 O24 C25 -49.51(16)
C2 K1 O24 C25 48.88(17)
Fe1 K1 O24 C25 75.92(15)
C23 O24 C25 C26 -173.7(2)
K1 O24 C25 C26 55.2(2)
O24 C25 C26 O27 -67.3(3)
C25 C26 O27 C28 -178.0(2)
C25 C26 O27 K1 45.1(2)
O24 K1 O27 C26 -12.80(15)
O21 K1 O27 C26 -14.15(16)
O33 K1 O27 C26 134.83(15)
O36 K1 O27 C26 62.6(2)
O30 K1 O27 C26 137.38(16)
C2 K1 O27 C26 -139.08(15)
Fe1 K1 O27 C26 -113.47(15)
O24 K1 O27 C28 -146.57(16)
O21 K1 O27 C28 -147.91(14)
O33 K1 O27 C28 1.07(16)
O36 K1 O27 C28 -71.19(19)
O30 K1 O27 C28 3.61(14)
C2 K1 O27 C28 87.16(15)
Fe1 K1 O27 C28 112.77(14)
C26 O27 C28 C29 -171.5(2)
K1 O27 C28 C29 -35.9(2)
O27 C28 C29 O30 67.9(2)
C28 C29 O30 C31 173.1(2)
C28 C29 O30 K1 -64.1(2)
O24 K1 O30 C29 58.21(14)
O21 K1 O30 C29 119.21(15)
O33 K1 O30 C29 -151.74(15)
O36 K1 O30 C29 -177.37(13)
O27 K1 O30 C29 30.97(13)
C2 K1 O30 C29 -64.27(14)
Fe1 K1 O30 C29 -63.05(14)
O24 K1 O30 C31 -178.84(13)
O21 K1 O30 C31 -117.85(16)
O33 K1 O30 C31 -28.80(13)
O36 K1 O30 C31 -54.42(14)
O27 K1 O30 C31 153.91(15)
C2 K1 O30 C31 58.67(14)
Fe1 K1 O30 C31 59.89(14)
C29 O30 C31 C32 -178.2(2)
K1 O30 C31 C32 60.3(2)
O30 C31 C32 O33 -64.3(3)
C31 C32 O33 C34 178.5(2)
C31 C32 O33 K1 36.3(2)
O24 K1 O33 C32 70.06(18)
O21 K1 O33 C32 146.36(14)
O36 K1 O33 C32 147.13(16)
O27 K1 O33 C32 -2.30(16)
O30 K1 O33 C32 -4.87(14)
C2 K1 O33 C32 -92.54(15)
Fe1 K1 O33 C32 -116.30(14)
O24 K1 O33 C34 -70.40(19)
O21 K1 O33 C34 5.91(17)
O36 K1 O33 C34 6.67(15)
O27 K1 O33 C34 -142.76(15)
O30 K1 O33 C34 -145.32(17)
C2 K1 O33 C34 127.00(16)
Fe1 K1 O33 C34 103.24(15)
C32 O33 C34 C35 177.7(2)
K1 O33 C34 C35 -38.9(2)
O33 C34 C35 O36 67.9(3)
C34 C35 O36 C37 179.56(18)
C34 C35 O36 K1 -61.1(2)
O24 K1 O36 C35 177.70(13)
O21 K1 O36 C35 -152.89(15)
O33 K1 O36 C35 27.89(13)
O27 K1 O36 C35 114.98(16)
O30 K1 O36 C35 53.09(14)
C2 K1 O36 C35 -41.39(15)
Fe1 K1 O36 C35 -68.90(14)
O24 K1 O36 C37 -60.67(14)
O21 K1 O36 C37 -31.25(13)
O33 K1 O36 C37 149.53(15)
O27 K1 O36 C37 -123.38(15)
O30 K1 O36 C37 174.73(13)
C2 K1 O36 C37 80.25(15)
Fe1 K1 O36 C37 52.73(14)
C35 O36 C37 C38 -175.23(19)
K1 O36 C37 C38 64.0(2)
C22 O21 C38 C37 173.1(2)
K1 O21 C38 C37 34.3(2)
O36 C37 C38 O21 -67.7(2)
